data_7050864
loop_
_publ_author_name
'Mao, Jiang-Gao'
'Wang, Zhike'
'Clearfield, Abraham'

_publ_section_title
;
 Hydrothermal synthesis, characterization and crystal structures of two
 new zinc(ii) phosphonates: Zn2[(O3PCH2)2NHCH2CO2] and
 Zn2[HO3PCH2NH(CH2PO3)2]
;
_journal_issue 8
_journal_name_full 'New Journal of Chemistry'
_journal_page_first 1010
_journal_paper_doi 10.1039/b202096n
_journal_volume 26
_journal_year 2002
_chemical_formula_sum 'C4 H7 N O8 P2 Zn2'
_chemical_formula_weight 389.79
_chemical_name_systematic
; 
? 
;
_space_group_IT_number 169
_symmetry_cell_setting hexagonal
_symmetry_Int_Tables_number 169
_symmetry_space_group_name_Hall 'P 61'
_symmetry_space_group_name_H-M 'P 61'
_atom_sites_solution_hydrogens geom
_atom_sites_solution_primary direct
_atom_sites_solution_secondary difmap
_audit_creation_method SHELXL-97
_cell_angle_alpha 90.00
_cell_angle_beta 90.00
_cell_angle_gamma 120.00
_cell_formula_units_Z 6
_cell_length_a 8.0677(12)
_cell_length_b 8.0677(12)
_cell_length_c 27.283(6)
_cell_measurement_temperature 110(2)
_cell_volume 1537.9(5)
_computing_structure_refinement 'SHELXL-97 (Sheldrick, 1997)'
_computing_structure_solution 'SHELXS-97 (Sheldrick, 1990)'
_diffrn_ambient_temperature 293(2)
_diffrn_measured_fraction_theta_full 0.981
_diffrn_measured_fraction_theta_max 0.981
_diffrn_radiation_monochromator graphite
_diffrn_radiation_source 'fine-focus sealed tube'
_diffrn_radiation_type MoK\a
_diffrn_radiation_wavelength 0.71073
_diffrn_reflns_av_R_equivalents 0.0764
_diffrn_reflns_av_sigmaI/netI 0.0891
_diffrn_reflns_limit_h_max 6
_diffrn_reflns_limit_h_min -7
_diffrn_reflns_limit_k_max 6
_diffrn_reflns_limit_k_min -10
_diffrn_reflns_limit_l_max 19
_diffrn_reflns_limit_l_min -35
_diffrn_reflns_number 3597
_diffrn_reflns_theta_full 27.47
_diffrn_reflns_theta_max 27.47
_diffrn_reflns_theta_min 2.92
_diffrn_standards_decay_% <1.0%
_exptl_absorpt_coefficient_mu 5.021
_exptl_absorpt_correction_T_max 1.000
_exptl_absorpt_correction_T_min 0.787
_exptl_absorpt_correction_type empirical
_exptl_crystal_colour colorless
_exptl_crystal_density_diffrn 2.525
_exptl_crystal_density_method 'not measured'
_exptl_crystal_description prism
_exptl_crystal_F_000 1152
_exptl_crystal_size_max 0.20
_exptl_crystal_size_mid 0.06
_exptl_crystal_size_min 0.06
_refine_diff_density_max 1.303
_refine_diff_density_min -0.627
_refine_diff_density_rms 0.172
_refine_ls_abs_structure_details 'Flack H D (1983), Acta Cryst. A39, 876-881'
_refine_ls_abs_structure_Flack -0.04(3)
_refine_ls_extinction_method none
_refine_ls_goodness_of_fit_ref 0.955
_refine_ls_hydrogen_treatment mixed
_refine_ls_matrix_type full
_refine_ls_number_parameters 154
_refine_ls_number_reflns 1851
_refine_ls_number_restraints 1
_refine_ls_restrained_S_all 0.954
_refine_ls_R_factor_all 0.0686
_refine_ls_R_factor_gt 0.0443
_refine_ls_shift/su_max 0.000
_refine_ls_shift/su_mean 0.000
_refine_ls_structure_factor_coef Fsqd
_refine_ls_weighting_details 'calc w=1/[\s^2^(Fo^2^)+(0.0435P)^2^+0.0000P] where P=(Fo^2^+2Fc^2^)/3'
_refine_ls_weighting_scheme calc
_refine_ls_wR_factor_gt 0.0941
_refine_ls_wR_factor_ref 0.1030
_reflns_number_gt 1380
_reflns_number_total 1851
_reflns_threshold_expression >2sigma(I)
_cod_data_source_file b202096n.txt
_cod_data_source_block maoc6
_cod_depositor_comments
;
The following automatic conversions were performed:
'_symmetry_cell_setting' value 'Hexagonal' changed to 'hexagonal'
according to '/home/saulius/struct/CIF-dictionaries/cif_core.dic'
dictionary named 'cif_core.dic' version 2.4.1 from 2010-06-29.

Automatic conversion script
Id: cif_fix_enum 1527 2010-12-29 10:47:43Z saulius 
;
_cod_original_sg_symbol_H-M P6(1)
_cod_database_code 7050864

loop_
_symmetry_equiv_pos_as_xyz
'x, y, z'
'-y, x-y, z+1/3'
'-x+y, -x, z+2/3'
'-x, -y, z+1/2'
'y, -x+y, z+5/6'
'x-y, x, z+1/6'

loop_
_atom_site_label
_atom_site_type_symbol
_atom_site_fract_x
_atom_site_fract_y
_atom_site_fract_z
_atom_site_U_iso_or_equiv
_atom_site_adp_type
_atom_site_occupancy
_atom_site_symmetry_multiplicity
_atom_site_calc_flag
_atom_site_refinement_flags
_atom_site_disorder_assembly
_atom_site_disorder_group
Zn1 Zn 0.79044(15) 0.98467(15) 0.08961(3) 0.0216(3) Uani 1 1 d . . .
Zn2 Zn 0.46793(15) 0.32374(14) 0.01164(3) 0.0209(3) Uani 1 1 d . . .
P1 P -0.1485(3) 0.3218(3) 0.02380(8) 0.0211(5) Uani 1 1 d . . .
P2 P 0.1742(3) 0.9495(3) -0.05545(8) 0.0205(5) Uani 1 1 d . . .
O1 O -0.0669(10) 0.2381(10) -0.0110(3) 0.0324(16) Uani 1 1 d . . .
O2 O -0.2726(9) 0.3879(9) -0.0014(2) 0.0244(14) Uani 1 1 d . . .
O3 O -0.2500(8) 0.1895(8) 0.0671(2) 0.0234(14) Uani 1 1 d . . .
O4 O 0.0070(9) 0.9697(8) -0.0747(3) 0.0259(15) Uani 1 1 d . . .
O5 O 0.3443(9) 1.1383(8) -0.0403(2) 0.0248(14) Uani 1 1 d . . .
O6 O 0.2252(10) 0.8346(9) -0.0892(2) 0.0313(16) Uani 1 1 d . . .
O7 O 0.4047(9) 0.5304(9) 0.0025(2) 0.0240(14) Uani 1 1 d . . .
O8 O 0.6398(9) 0.7537(9) 0.0480(2) 0.0281(14) Uani 1 1 d . . .
N1 N 0.1722(10) 0.6775(10) 0.0094(3) 0.0183(16) Uani 1 1 d . . .
H11A H 0.1696 0.6134 -0.0183 0.022 Uiso 1 1 calc R . .
C1 C 0.0594(12) 0.5335(12) 0.0484(3) 0.021(2) Uani 1 1 d . . .
H1A H 0.0173 0.5926 0.0726 0.026 Uiso 1 1 calc R . .
H1B H 0.1416 0.4952 0.0648 0.026 Uiso 1 1 calc R . .
C2 C 0.0823(13) 0.7992(12) -0.0019(3) 0.0190(18) Uani 1 1 d . . .
H2A H 0.1003 0.8801 0.0262 0.023 Uiso 1 1 calc R . .
H2B H -0.0543 0.7151 -0.0061 0.023 Uiso 1 1 calc R . .
C3 C 0.3758(13) 0.8006(12) 0.0248(3) 0.025(2) Uani 1 1 d . . .
H3A H 0.3798 0.8517 0.0572 0.030 Uiso 1 1 calc R . .
H3B H 0.4392 0.9076 0.0023 0.030 Uiso 1 1 calc R . .
C4 C 0.4849(12) 0.6871(13) 0.0255(3) 0.021(2) Uani 1 1 d . . .

loop_
_atom_site_aniso_label
_atom_site_aniso_U_11
_atom_site_aniso_U_22
_atom_site_aniso_U_33
_atom_site_aniso_U_23
_atom_site_aniso_U_13
_atom_site_aniso_U_12
Zn1 0.0242(6) 0.0240(6) 0.0164(5) -0.0002(4) -0.0006(4) 0.0120(5)
Zn2 0.0231(6) 0.0240(6) 0.0156(5) -0.0004(4) -0.0004(4) 0.0118(5)
P1 0.0222(12) 0.0229(13) 0.0169(11) 0.0007(10) 0.0011(10) 0.0104(11)
P2 0.0255(12) 0.0243(12) 0.0119(9) -0.0013(9) -0.0015(9) 0.0126(11)
O1 0.037(4) 0.032(4) 0.028(3) 0.001(3) 0.008(3) 0.018(3)
O2 0.025(3) 0.032(4) 0.018(3) -0.002(3) -0.002(3) 0.016(3)
O3 0.022(3) 0.020(3) 0.028(3) 0.001(3) -0.003(3) 0.010(3)
O4 0.028(3) 0.024(3) 0.029(3) -0.005(3) -0.012(3) 0.015(3)
O5 0.030(3) 0.024(3) 0.019(3) -0.004(3) -0.008(3) 0.012(3)
O6 0.043(4) 0.029(4) 0.025(3) 0.001(3) 0.002(3) 0.019(3)
O7 0.023(3) 0.027(3) 0.024(4) 0.008(3) -0.001(3) 0.014(3)
O8 0.028(4) 0.033(4) 0.025(3) -0.005(3) -0.007(3) 0.016(3)
N1 0.030(4) 0.019(4) 0.008(3) 0.002(3) -0.002(3) 0.014(4)
C1 0.020(5) 0.023(5) 0.022(4) 0.011(4) 0.003(4) 0.013(4)
C2 0.025(5) 0.018(4) 0.019(4) -0.001(3) 0.001(4) 0.015(4)
C3 0.029(5) 0.020(5) 0.022(5) -0.004(4) -0.008(4) 0.010(4)
C4 0.021(5) 0.021(5) 0.019(4) 0.001(4) -0.001(4) 0.008(4)

loop_
_atom_type_symbol
_atom_type_description
_atom_type_scat_dispersion_real
_atom_type_scat_dispersion_imag
_atom_type_scat_source
C C 0.0033 0.0016 'International Tables Vol C Tables 4.2.6.8 and 6.1.1.4'
H H 0.0000 0.0000 'International Tables Vol C Tables 4.2.6.8 and 6.1.1.4'
N N 0.0061 0.0033 'International Tables Vol C Tables 4.2.6.8 and 6.1.1.4'
O O 0.0106 0.0060 'International Tables Vol C Tables 4.2.6.8 and 6.1.1.4'
P P 0.1023 0.0942 'International Tables Vol C Tables 4.2.6.8 and 6.1.1.4'
Zn Zn 0.2839 1.4301 'International Tables Vol C Tables 4.2.6.8 and 6.1.1.4'

loop_
_geom_angle_atom_site_label_1
_geom_angle_atom_site_label_2
_geom_angle_atom_site_label_3
_geom_angle
_geom_angle_site_symmetry_1
_geom_angle_site_symmetry_3
_geom_angle_publ_flag
O4 Zn1 O1 106.0(3) 6_765 6_665 ?
O4 Zn1 O3 122.9(3) 6_765 1_665 ?
O1 Zn1 O3 105.2(3) 6_665 1_665 ?
O4 Zn1 O8 103.1(3) 6_765 . ?
O1 Zn1 O8 109.9(3) 6_665 . ?
O3 Zn1 O8 109.5(3) 1_665 . ?
O2 Zn2 O5 98.2(3) 1_655 1_545 ?
O2 Zn2 O6 111.5(3) 1_655 6_655 ?
O5 Zn2 O6 115.2(3) 1_545 6_655 ?
O2 Zn2 O7 116.9(3) 1_655 . ?
O5 Zn2 O7 107.9(3) 1_545 . ?
O6 Zn2 O7 107.2(3) 6_655 . ?
O1 P1 O2 112.9(4) . . ?
O1 P1 O3 112.3(4) . . ?
O2 P1 O3 112.3(3) . . ?
O1 P1 C1 104.5(4) . . ?
O2 P1 C1 107.4(4) . . ?
O3 P1 C1 106.9(4) . . ?
O6 P2 O5 113.5(4) . . ?
O6 P2 O4 112.5(4) . . ?
O5 P2 O4 113.0(4) . . ?
O6 P2 C2 103.2(4) . . ?
O5 P2 C2 108.5(4) . . ?
O4 P2 C2 105.2(4) . . ?
P1 O1 Zn1 149.7(5) . 5_454 ?
P1 O2 Zn2 130.1(4) . 1_455 ?
P1 O3 Zn1 125.5(4) . 1_445 ?
P2 O4 Zn1 128.2(4) . 5_464 ?
P2 O5 Zn2 146.7(4) . 1_565 ?
P2 O6 Zn2 137.8(4) . 5_564 ?
C4 O7 Zn2 124.0(6) . . ?
C4 O8 Zn1 134.0(6) . . ?
C3 N1 C1 110.8(7) . . ?
C3 N1 C2 110.5(6) . . ?
C1 N1 C2 110.2(6) . . ?
N1 C1 P1 112.5(6) . . ?
N1 C2 P2 115.6(6) . . ?
N1 C3 C4 111.7(7) . . ?
O8 C4 O7 125.3(9) . . ?
O8 C4 C3 119.5(8) . . ?
O7 C4 C3 115.1(8) . . ?

loop_
_geom_bond_atom_site_label_1
_geom_bond_atom_site_label_2
_geom_bond_distance
_geom_bond_site_symmetry_2
_geom_bond_publ_flag
Zn1 O4 1.909(6) 6_765 ?
Zn1 O1 1.922(7) 6_665 ?
Zn1 O3 1.937(6) 1_665 ?
Zn1 O8 1.992(7) . ?
Zn2 O2 1.922(6) 1_655 ?
Zn2 O5 1.936(6) 1_545 ?
Zn2 O6 1.937(6) 6_655 ?
Zn2 O7 1.988(6) . ?
P1 O1 1.495(7) . ?
P1 O2 1.515(6) . ?
P1 O3 1.528(7) . ?
P1 C1 1.821(9) . ?
P2 O6 1.503(7) . ?
P2 O5 1.511(6) . ?
P2 O4 1.530(7) . ?
P2 C2 1.804(9) . ?
O1 Zn1 1.922(7) 5_454 ?
O2 Zn2 1.922(6) 1_455 ?
O3 Zn1 1.937(6) 1_445 ?
O4 Zn1 1.909(6) 5_464 ?
O5 Zn2 1.936(6) 1_565 ?
O6 Zn2 1.937(6) 5_564 ?
O7 C4 1.263(10) . ?
O8 C4 1.247(10) . ?
N1 C3 1.493(11) . ?
N1 C1 1.501(10) . ?
N1 C2 1.516(10) . ?
C3 C4 1.556(13) . ?
